data_7153928
loop_
_publ_author_name
'Hung, Tran Quang'
'Hoang, Do Huy'
'Thang, Ngo Ngoc'
'Dang, Tuan Thanh'
'Ayub, Khurshid'
'Villinger, Alexander'
'Friedrich, Aleksej'
'Lochbrunner, Stefan'
'Flechsig, Gerd-Uwe'
'Langer, Peter'

_publ_section_title
;
 Palladium catalyzed synthesis and physical properties of
 indolo[2,3-b]quinoxalines.
;
_journal_issue 32
_journal_name_full 'Organic &amp; biomolecular chemistry'
_journal_page_first 6151
_journal_page_last 6166
_journal_paper_doi 10.1039/c4ob00841c
_journal_volume 12
_journal_year 2014
_chemical_formula_moiety 'C23 H19 N3'
_chemical_formula_sum 'C23 H19 N3'
_chemical_formula_weight 337.41
_chemical_name_systematic
;
6-(3-Phenylpropyl)-6<i>H</i>-indolo[2,3-b]quinoxaline
;
_space_group_IT_number 2
_symmetry_cell_setting triclinic
_symmetry_Int_Tables_number 2
_symmetry_space_group_name_Hall '-P 1'
_symmetry_space_group_name_H-M 'P -1'
_atom_sites_solution_hydrogens geom
_atom_sites_solution_primary direct
_atom_sites_solution_secondary difmap
_audit_creation_method SHELXL-97
_cell_angle_alpha 72.116(2)
_cell_angle_beta 88.582(2)
_cell_angle_gamma 77.750(2)
_cell_formula_units_Z 4
_cell_length_a 7.3149(3)
_cell_length_b 15.0792(8)
_cell_length_c 16.8977(8)
_cell_measurement_reflns_used 6449
_cell_measurement_temperature 173(2)
_cell_measurement_theta_max 50.154
_cell_measurement_theta_min 4.408
_cell_volume 1731.78(14)
_computing_cell_refinement 'Bruker Apex V7.51A'
_computing_data_collection 'Bruker Apex V7.51A'
_computing_data_reduction 'Bruker SAINT'
_computing_molecular_graphics 'ORTEP-3v2.01 (Farrugia, 1997)'
_computing_publication_material SHELXL-97
_computing_structure_refinement 'SHELXL-97 (Sheldrick, 1997)'
_computing_structure_solution 'SHELXS-97 (Sheldrick, 1997)'
_diffrn_ambient_temperature 173(2)
_diffrn_measured_fraction_theta_full 0.994
_diffrn_measured_fraction_theta_max 0.994
_diffrn_measurement_device_type 'Bruker Apex Kappa II-CCD-diffractometer'
_diffrn_measurement_method 'phi and omega scans'
_diffrn_radiation_monochromator graphite
_diffrn_radiation_source 'sealed tube'
_diffrn_radiation_type MoK\a
_diffrn_radiation_wavelength 0.71073
_diffrn_reflns_av_R_equivalents 0.0431
_diffrn_reflns_av_sigmaI/netI 0.0565
_diffrn_reflns_limit_h_max 10
_diffrn_reflns_limit_h_min -10
_diffrn_reflns_limit_k_max 20
_diffrn_reflns_limit_k_min -20
_diffrn_reflns_limit_l_max 23
_diffrn_reflns_limit_l_min -23
_diffrn_reflns_number 44254
_diffrn_reflns_theta_full 29.50
_diffrn_reflns_theta_max 29.50
_diffrn_reflns_theta_min 2.20
_exptl_absorpt_coefficient_mu 0.077
_exptl_absorpt_correction_T_max 0.9961
_exptl_absorpt_correction_T_min 0.9273
_exptl_absorpt_correction_type multi-scan
_exptl_absorpt_process_details '(SADABS; Sheldrick, 2004)'
_exptl_crystal_colour yellow
_exptl_crystal_density_diffrn 1.294
_exptl_crystal_density_method 'not measured'
_exptl_crystal_description needle
_exptl_crystal_F_000 712
_exptl_crystal_size_max 0.99
_exptl_crystal_size_mid 0.23
_exptl_crystal_size_min 0.05
_refine_diff_density_max 0.373
_refine_diff_density_min -0.261
_refine_diff_density_rms 0.045
_refine_ls_extinction_method none
_refine_ls_goodness_of_fit_ref 1.025
_refine_ls_hydrogen_treatment constr
_refine_ls_matrix_type full
_refine_ls_number_parameters 482
_refine_ls_number_reflns 9574
_refine_ls_number_restraints 18
_refine_ls_restrained_S_all 1.027
_refine_ls_R_factor_all 0.1100
_refine_ls_R_factor_gt 0.0528
_refine_ls_shift/su_max 0.001
_refine_ls_shift/su_mean 0.000
_refine_ls_structure_factor_coef Fsqd
_refine_ls_weighting_details 'calc w=1/[\s^2^(Fo^2^)+(0.0647P)^2^+0.1010P] where P=(Fo^2^+2Fc^2^)/3'
_refine_ls_weighting_scheme calc
_refine_ls_wR_factor_gt 0.1173
_refine_ls_wR_factor_ref 0.1450
_reflns_number_gt 5369
_reflns_number_total 9574
_reflns_threshold_expression >2\s(I)
_cod_data_source_file c4ob00841c2.cif
_cod_data_source_block is_ht3h053
_cod_depositor_comments 'Adding full bibliography for 7153927--7153928.cif.'
_cod_database_code 7153928

loop_
_symmetry_equiv_pos_as_xyz
'x, y, z'
'-x, -y, -z'

loop_
_atom_site_label
_atom_site_type_symbol
_atom_site_fract_x
_atom_site_fract_y
_atom_site_fract_z
_atom_site_U_iso_or_equiv
_atom_site_adp_type
_atom_site_occupancy
_atom_site_symmetry_multiplicity
_atom_site_calc_flag
_atom_site_refinement_flags
_atom_site_disorder_assembly
_atom_site_disorder_group
N1 N 0.76880(15) 1.11750(9) 0.53939(7) 0.0295(3) Uani 1 1 d . . .
N2 N 0.64164(16) 1.15051(9) 0.36995(7) 0.0305(3) Uani 1 1 d . . .
N3 N 0.68760(16) 0.98155(9) 0.41242(7) 0.0292(3) Uani 1 1 d . . .
C1 C 0.69061(18) 1.06625(10) 0.42552(8) 0.0270(3) Uani 1 1 d . . .
C2 C 0.75366(17) 1.04815(10) 0.51023(8) 0.0262(3) Uani 1 1 d . . .
C3 C 0.78769(18) 0.94617(10) 0.54863(8) 0.0271(3) Uani 1 1 d . . .
C4 C 0.74542(18) 0.90803(10) 0.48674(8) 0.0279(3) Uani 1 1 d . . .
C5 C 0.7627(2) 0.81064(11) 0.50297(9) 0.0337(4) Uani 1 1 d . . .
H5 H 0.7345 0.7851 0.4610 0.040 Uiso 1 1 calc R . .
C6 C 0.8224(2) 0.75221(11) 0.58213(9) 0.0373(4) Uani 1 1 d . . .
H6 H 0.8349 0.6853 0.5946 0.045 Uiso 1 1 calc R . .
C7 C 0.8648(2) 0.78810(12) 0.64437(10) 0.0377(4) Uani 1 1 d . . .
H7 H 0.9049 0.7458 0.6984 0.045 Uiso 1 1 calc R . .
C8 C 0.84896(19) 0.88498(11) 0.62810(9) 0.0328(4) Uani 1 1 d . . .
H8 H 0.8793 0.9096 0.6703 0.039 Uiso 1 1 calc R . .
C9 C 0.65661(19) 1.22363(11) 0.39980(9) 0.0311(3) Uani 1 1 d . . .
C10 C 0.6053(2) 1.31811(11) 0.34619(10) 0.0389(4) Uani 1 1 d . . .
H10 H 0.5597 1.3298 0.2910 0.047 Uiso 1 1 calc R . .
C11 C 0.6208(2) 1.39268(12) 0.37317(10) 0.0451(4) Uani 1 1 d . . .
H11 H 0.5862 1.4560 0.3364 0.054 Uiso 1 1 calc R . .
C12 C 0.6871(2) 1.37725(12) 0.45461(10) 0.0437(4) Uani 1 1 d . . .
H12 H 0.6984 1.4300 0.4723 0.052 Uiso 1 1 calc R . .
C13 C 0.7355(2) 1.28656(11) 0.50860(10) 0.0369(4) Uani 1 1 d . . .
H13 H 0.7793 1.2767 0.5637 0.044 Uiso 1 1 calc R . .
C14 C 0.72078(19) 1.20771(11) 0.48300(9) 0.0303(3) Uani 1 1 d . . .
C15 C 0.61646(19) 0.97427(11) 0.33523(8) 0.0339(4) Uani 1 1 d . . .
H15A H 0.5090 1.0283 0.3124 0.041 Uiso 1 1 calc R . .
H15B H 0.5702 0.9145 0.3478 0.041 Uiso 1 1 calc R . .
C16 C 0.7631(2) 0.97494(11) 0.26922(9) 0.0358(4) Uani 1 1 d . . .
H16A H 0.6994 0.9858 0.2150 0.043 Uiso 1 1 calc R . .
H16B H 0.8248 1.0288 0.2637 0.043 Uiso 1 1 calc R . .
C17 C 0.9114(2) 0.88333(11) 0.28888(9) 0.0381(4) Uani 1 1 d . . .
H17A H 0.9774 0.8734 0.3424 0.046 Uiso 1 1 calc R . .
H17B H 0.8493 0.8292 0.2960 0.046 Uiso 1 1 calc R . .
C18 C 1.0539(2) 0.88270(11) 0.22249(9) 0.0344(4) Uani 1 1 d . . .
C19 C 1.0000(2) 0.89191(12) 0.14166(10) 0.0446(4) Uani 1 1 d . . .
H19 H 0.8713 0.8996 0.1278 0.054 Uiso 1 1 calc R . .
C20 C 1.1296(2) 0.89017(12) 0.08078(10) 0.0450(4) Uani 1 1 d . . .
H20 H 1.0898 0.8971 0.0257 0.054 Uiso 1 1 calc R . .
C21 C 1.3166(2) 0.87831(11) 0.10057(11) 0.0442(4) Uani 1 1 d . . .
H21 H 1.4067 0.8761 0.0594 0.053 Uiso 1 1 calc R . .
C22 C 1.3724(2) 0.86969(12) 0.18013(11) 0.0449(4) Uani 1 1 d . . .
H22 H 1.5013 0.8615 0.1938 0.054 Uiso 1 1 calc R . .
C23 C 1.2421(2) 0.87283(11) 0.24050(10) 0.0395(4) Uani 1 1 d . . .
H23 H 1.2823 0.8682 0.2949 0.047 Uiso 1 1 calc R . .
N4 N 0.79392(15) 0.60009(8) 1.04090(7) 0.0271(3) Uani 1 1 d . . .
N5 N 0.67162(16) 0.62779(9) 0.87178(7) 0.0294(3) Uani 1 1 d . . .
N6 N 0.68422(16) 0.46022(8) 0.92268(7) 0.0287(3) Uani 1 1 d . A .
C24 C 0.70473(18) 0.54545(10) 0.93058(8) 0.0259(3) Uani 1 1 d . . .
C25 C 0.76624(18) 0.53014(10) 1.01524(8) 0.0247(3) Uani 1 1 d . . .
C26 C 0.78237(18) 0.42978(10) 1.05850(8) 0.0262(3) Uani 1 1 d . . .
C27 C 0.73047(18) 0.38980(10) 0.99952(8) 0.0270(3) Uani 1 1 d . . .
C28 C 0.72787(19) 0.29384(11) 1.01997(9) 0.0329(3) Uani 1 1 d . . .
H28 H 0.6936 0.2674 0.9797 0.040 Uiso 1 1 calc R . .
C29 C 0.7770(2) 0.23824(11) 1.10108(10) 0.0368(4) Uani 1 1 d . . .
H29 H 0.7772 0.1721 1.1167 0.044 Uiso 1 1 calc R . .
C30 C 0.8262(2) 0.27612(11) 1.16050(9) 0.0366(4) Uani 1 1 d . . .
H30 H 0.8578 0.2358 1.2160 0.044 Uiso 1 1 calc R . .
C31 C 0.82977(19) 0.37174(11) 1.14007(9) 0.0315(3) Uani 1 1 d . . .
H31 H 0.8640 0.3974 1.1809 0.038 Uiso 1 1 calc R . .
C32 C 0.69884(18) 0.70155(10) 0.89824(8) 0.0280(3) Uani 1 1 d . . .
C33 C 0.6613(2) 0.79447(11) 0.84124(9) 0.0348(4) Uani 1 1 d . . .
H33 H 0.6193 0.8045 0.7858 0.042 Uiso 1 1 calc R . .
C34 C 0.6849(2) 0.86985(11) 0.86508(10) 0.0398(4) Uani 1 1 d . . .
H34 H 0.6607 0.9320 0.8259 0.048 Uiso 1 1 calc R . .
C35 C 0.7447(2) 0.85688(11) 0.94697(10) 0.0414(4) Uani 1 1 d . . .
H35 H 0.7598 0.9102 0.9628 0.050 Uiso 1 1 calc R . .
C36 C 0.7813(2) 0.76787(11) 1.00394(9) 0.0339(4) Uani 1 1 d . . .
H36 H 0.8221 0.7597 1.0592 0.041 Uiso 1 1 calc R . .
C37 C 0.75909(18) 0.68811(10) 0.98154(8) 0.0279(3) Uani 1 1 d . . .
C38 C 0.6093(2) 0.44678(12) 0.84928(9) 0.0346(4) Uani 1 1 d D . .
H38A H 0.5416 0.5093 0.8124 0.042 Uiso 0.8965(19) 1 calc PR A 1
H38B H 0.5180 0.4052 0.8666 0.042 Uiso 0.8965(19) 1 calc PR A 1
H38C H 0.4999 0.4994 0.8258 0.042 Uiso 0.1035(19) 1 d PR A 2
H38D H 0.5656 0.3861 0.8653 0.042 Uiso 0.1035(19) 1 d PR A 2
C39A C 0.7600(2) 0.40243(12) 0.80067(10) 0.0317(4) Uani 0.8965(19) 1 d PD A 1
H39A H 0.8318 0.3412 0.8380 0.038 Uiso 0.8965(19) 1 calc PR A 1
H39B H 0.6999 0.3888 0.7551 0.038 Uiso 0.8965(19) 1 calc PR A 1
C40A C 0.8934(2) 0.46789(12) 0.76404(10) 0.0370(4) Uani 0.8965(19) 1 d PD A 1
H40A H 0.8203 0.5308 0.7302 0.044 Uiso 0.8965(19) 1 calc PR A 1
H40B H 0.9603 0.4776 0.8099 0.044 Uiso 0.8965(19) 1 calc PR A 1
C41A C 1.0346(2) 0.42811(13) 0.71051(10) 0.0314(4) Uani 0.8965(19) 1 d PD A 1
C42A C 0.9841(3) 0.43232(14) 0.63098(10) 0.0380(5) Uani 0.8965(19) 1 d PD A 1
H42A H 0.8589 0.4606 0.6102 0.046 Uiso 0.8965(19) 1 calc PR A 1
C43A C 1.1118(4) 0.3963(2) 0.58104(14) 0.0464(7) Uani 0.8965(19) 1 d PD A 1
H43A H 1.0740 0.3994 0.5267 0.056 Uiso 0.8965(19) 1 calc PR A 1
C44A C 1.2931(4) 0.3560(4) 0.6100(2) 0.0510(6) Uani 0.8965(19) 1 d PD A 1
H44A H 1.3821 0.3324 0.5754 0.061 Uiso 0.8965(19) 1 calc PR A 1
C45A C 1.3456(3) 0.3497(3) 0.6893(2) 0.0519(5) Uani 0.8965(19) 1 d PD A 1
H45A H 1.4710 0.3209 0.7097 0.062 Uiso 0.8965(19) 1 calc PR A 1
C46A C 1.2175(3) 0.38507(14) 0.73985(15) 0.0423(6) Uani 0.8965(19) 1 d PD A 1
H46A H 1.2550 0.3798 0.7948 0.051 Uiso 0.8965(19) 1 calc PR A 1
C39B C 0.7481(16) 0.4638(9) 0.7763(7) 0.0317(4) Uani 0.1035(19) 1 d PD A 2
H39C H 0.6812 0.4760 0.7226 0.038 Uiso 0.1035(19) 1 calc PR A 2
H39D H 0.8009 0.5199 0.7735 0.038 Uiso 0.1035(19) 1 calc PR A 2
C40B C 0.9038(18) 0.3751(9) 0.7930(7) 0.0370(4) Uani 0.1035(19) 1 d PD A 2
H40C H 0.9763 0.3687 0.8439 0.044 Uiso 0.1035(19) 1 calc PR A 2
H40D H 0.8460 0.3190 0.8049 0.044 Uiso 0.1035(19) 1 calc PR A 2
C41B C 1.0382(14) 0.3718(10) 0.7249(6) 0.0314(4) Uani 0.1035(19) 1 d PGD A 2
C42B C 0.9721(19) 0.3826(11) 0.6453(7) 0.0380(5) Uani 0.1035(19) 1 d PGD A 2
H42B H 0.8414 0.3936 0.6337 0.046 Uiso 0.1035(19) 1 calc PR A 2
C43B C 1.097(3) 0.377(2) 0.5828(9) 0.0464(7) Uani 0.1035(19) 1 d PGD A 2
H43B H 1.0520 0.3848 0.5284 0.056 Uiso 0.1035(19) 1 calc PR A 2
C44B C 1.288(3) 0.361(3) 0.5999(15) 0.0510(6) Uani 0.1035(19) 1 d PGD A 2
H44B H 1.3739 0.3578 0.5572 0.061 Uiso 0.1035(19) 1 calc PR A 2
C45B C 1.3546(16) 0.351(3) 0.6794(17) 0.0519(5) Uani 0.1035(19) 1 d PGD A 2
H45B H 1.4853 0.3396 0.6911 0.062 Uiso 0.1035(19) 1 calc PR A 2
C46B C 1.2295(15) 0.3557(16) 0.7420(11) 0.0423(6) Uani 0.1035(19) 1 d PGD A 2
H46B H 1.2747 0.3483 0.7963 0.051 Uiso 0.1035(19) 1 calc PR A 2

loop_
_atom_site_aniso_label
_atom_site_aniso_U_11
_atom_site_aniso_U_22
_atom_site_aniso_U_33
_atom_site_aniso_U_23
_atom_site_aniso_U_13
_atom_site_aniso_U_12
N1 0.0255(6) 0.0351(7) 0.0301(7) -0.0118(6) 0.0039(5) -0.0093(5)
N2 0.0285(7) 0.0369(8) 0.0262(6) -0.0092(6) 0.0034(5) -0.0085(5)
N3 0.0304(7) 0.0354(7) 0.0234(6) -0.0113(5) -0.0007(5) -0.0067(5)
C1 0.0215(7) 0.0345(9) 0.0261(7) -0.0104(7) 0.0046(6) -0.0071(6)
C2 0.0188(7) 0.0356(9) 0.0261(7) -0.0120(6) 0.0037(5) -0.0069(6)
C3 0.0206(7) 0.0350(9) 0.0258(7) -0.0097(6) 0.0029(5) -0.0061(6)
C4 0.0201(7) 0.0371(9) 0.0267(7) -0.0109(7) 0.0039(5) -0.0055(6)
C5 0.0309(8) 0.0381(9) 0.0348(8) -0.0151(7) 0.0041(6) -0.0080(7)
C6 0.0334(8) 0.0357(9) 0.0413(9) -0.0108(8) 0.0050(7) -0.0061(7)
C7 0.0340(9) 0.0412(10) 0.0322(8) -0.0064(7) 0.0019(6) -0.0033(7)
C8 0.0278(8) 0.0418(10) 0.0277(8) -0.0104(7) 0.0001(6) -0.0053(7)
C9 0.0260(7) 0.0373(9) 0.0311(8) -0.0101(7) 0.0071(6) -0.0104(6)
C10 0.0414(9) 0.0391(10) 0.0332(8) -0.0057(7) 0.0043(7) -0.0109(7)
C11 0.0491(10) 0.0361(10) 0.0469(10) -0.0062(8) 0.0061(8) -0.0126(8)
C12 0.0458(10) 0.0369(10) 0.0542(11) -0.0185(8) 0.0078(8) -0.0154(8)
C13 0.0336(8) 0.0424(10) 0.0400(9) -0.0171(8) 0.0045(7) -0.0133(7)
C14 0.0245(7) 0.0360(9) 0.0334(8) -0.0130(7) 0.0067(6) -0.0105(6)
C15 0.0290(8) 0.0461(10) 0.0295(8) -0.0173(7) -0.0028(6) -0.0053(7)
C16 0.0383(9) 0.0411(9) 0.0284(8) -0.0134(7) -0.0027(6) -0.0050(7)
C17 0.0408(9) 0.0399(10) 0.0335(8) -0.0117(7) 0.0000(7) -0.0077(7)
C18 0.0348(9) 0.0334(9) 0.0354(9) -0.0126(7) 0.0014(7) -0.0054(7)
C19 0.0377(9) 0.0600(12) 0.0389(9) -0.0234(9) -0.0007(7) -0.0043(8)
C20 0.0514(11) 0.0492(11) 0.0357(9) -0.0205(8) 0.0055(8) -0.0029(8)
C21 0.0488(11) 0.0380(10) 0.0502(11) -0.0202(8) 0.0189(8) -0.0109(8)
C22 0.0343(9) 0.0451(10) 0.0583(11) -0.0185(9) 0.0079(8) -0.0115(7)
C23 0.0378(9) 0.0425(10) 0.0396(9) -0.0131(8) -0.0018(7) -0.0107(7)
N4 0.0235(6) 0.0308(7) 0.0272(6) -0.0100(6) 0.0014(5) -0.0047(5)
N5 0.0269(6) 0.0341(7) 0.0250(6) -0.0078(6) 0.0019(5) -0.0039(5)
N6 0.0294(7) 0.0332(7) 0.0248(6) -0.0119(5) 0.0009(5) -0.0054(5)
C24 0.0223(7) 0.0309(8) 0.0248(7) -0.0104(6) 0.0038(5) -0.0039(6)
C25 0.0196(7) 0.0305(8) 0.0247(7) -0.0104(6) 0.0034(5) -0.0043(6)
C26 0.0202(7) 0.0323(8) 0.0259(7) -0.0101(6) 0.0032(5) -0.0037(6)
C27 0.0213(7) 0.0320(8) 0.0274(8) -0.0109(6) 0.0039(6) -0.0033(6)
C28 0.0299(8) 0.0342(9) 0.0381(9) -0.0158(7) 0.0043(6) -0.0076(6)
C29 0.0322(8) 0.0307(9) 0.0449(10) -0.0085(7) 0.0059(7) -0.0065(7)
C30 0.0338(9) 0.0352(9) 0.0338(8) -0.0026(7) -0.0009(7) -0.0043(7)
C31 0.0280(8) 0.0364(9) 0.0283(8) -0.0084(7) -0.0002(6) -0.0057(6)
C32 0.0214(7) 0.0318(8) 0.0294(8) -0.0088(7) 0.0046(6) -0.0045(6)
C33 0.0308(8) 0.0357(9) 0.0317(8) -0.0035(7) 0.0011(6) -0.0037(7)
C34 0.0355(9) 0.0311(9) 0.0463(10) -0.0036(7) 0.0008(7) -0.0052(7)
C35 0.0366(9) 0.0330(9) 0.0559(11) -0.0153(8) 0.0014(8) -0.0078(7)
C36 0.0312(8) 0.0349(9) 0.0378(9) -0.0141(7) 0.0001(6) -0.0074(7)
C37 0.0202(7) 0.0317(8) 0.0305(8) -0.0093(7) 0.0022(6) -0.0035(6)
C38 0.0320(8) 0.0485(10) 0.0291(8) -0.0182(7) 0.0005(6) -0.0118(7)
C39A 0.0369(10) 0.0353(11) 0.0290(9) -0.0161(8) 0.0040(7) -0.0118(8)
C40A 0.0443(11) 0.0420(11) 0.0319(9) -0.0173(8) 0.0098(8) -0.0170(8)
C41A 0.0353(9) 0.0311(10) 0.0302(9) -0.0089(8) 0.0039(7) -0.0134(8)
C42A 0.0379(10) 0.0442(12) 0.0316(9) -0.0131(9) 0.0022(7) -0.0063(9)
C43A 0.0568(13) 0.0496(18) 0.0397(10) -0.0218(9) 0.0143(8) -0.0156(10)
C44A 0.0452(11) 0.0447(13) 0.0773(16) -0.0345(14) 0.0282(11) -0.0197(9)
C45A 0.0300(9) 0.0408(11) 0.0877(17) -0.0228(12) 0.0017(10) -0.0092(8)
C46A 0.0397(10) 0.0410(16) 0.0458(10) -0.0091(10) -0.0072(8) -0.0133(9)
C39B 0.0369(10) 0.0353(11) 0.0290(9) -0.0161(8) 0.0040(7) -0.0118(8)
C40B 0.0443(11) 0.0420(11) 0.0319(9) -0.0173(8) 0.0098(8) -0.0170(8)
C41B 0.0353(9) 0.0311(10) 0.0302(9) -0.0089(8) 0.0039(7) -0.0134(8)
C42B 0.0379(10) 0.0442(12) 0.0316(9) -0.0131(9) 0.0022(7) -0.0063(9)
C43B 0.0568(13) 0.0496(18) 0.0397(10) -0.0218(9) 0.0143(8) -0.0156(10)
C44B 0.0452(11) 0.0447(13) 0.0773(16) -0.0345(14) 0.0282(11) -0.0197(9)
C45B 0.0300(9) 0.0408(11) 0.0877(17) -0.0228(12) 0.0017(10) -0.0092(8)
C46B 0.0397(10) 0.0410(16) 0.0458(10) -0.0091(10) -0.0072(8) -0.0133(9)

loop_
_atom_type_symbol
_atom_type_description
_atom_type_scat_dispersion_real
_atom_type_scat_dispersion_imag
_atom_type_scat_source
C C 0.0033 0.0016 'International Tables Vol C Tables 4.2.6.8 and 6.1.1.4'
H H 0.0000 0.0000 'International Tables Vol C Tables 4.2.6.8 and 6.1.1.4'
N N 0.0061 0.0033 'International Tables Vol C Tables 4.2.6.8 and 6.1.1.4'

loop_
_geom_angle_atom_site_label_1
_geom_angle_atom_site_label_2
_geom_angle_atom_site_label_3
_geom_angle
C2 N1 C14 114.92(12)
C1 N2 C9 113.15(12)
C1 N3 C4 108.26(11)
C1 N3 C15 123.64(12)
C4 N3 C15 127.83(12)
N2 C1 N3 125.21(13)
N2 C1 C2 125.55(13)
N3 C1 C2 109.24(12)
N1 C2 C1 121.81(13)
N1 C2 C3 131.86(12)
C1 C2 C3 106.33(12)
C8 C3 C4 119.55(14)
C8 C3 C2 134.22(14)
C4 C3 C2 106.22(12)
C5 C4 N3 128.63(13)
C5 C4 C3 121.42(13)
N3 C4 C3 109.95(13)
C6 C5 C4 117.63(14)
C6 C5 H5 121.2
C4 C5 H5 121.2
C5 C6 C7 122.07(15)
C5 C6 H6 119.0
C7 C6 H6 119.0
C8 C7 C6 120.34(14)
C8 C7 H7 119.8
C6 C7 H7 119.8
C7 C8 C3 118.99(14)
C7 C8 H8 120.5
C3 C8 H8 120.5
N2 C9 C10 118.59(13)
N2 C9 C14 122.47(13)
C10 C9 C14 118.94(14)
C11 C10 C9 120.35(15)
C11 C10 H10 119.8
C9 C10 H10 119.8
C10 C11 C12 120.91(15)
C10 C11 H11 119.5
C12 C11 H11 119.5
C13 C12 C11 120.22(15)
C13 C12 H12 119.9
C11 C12 H12 119.9
C12 C13 C14 120.47(15)
C12 C13 H13 119.8
C14 C13 H13 119.8
N1 C14 C13 118.83(13)
N1 C14 C9 122.09(13)
C13 C14 C9 119.08(14)
N3 C15 C16 113.33(12)
N3 C15 H15A 108.9
C16 C15 H15A 108.9
N3 C15 H15B 108.9
C16 C15 H15B 108.9
H15A C15 H15B 107.7
C17 C16 C15 113.43(12)
C17 C16 H16A 108.9
C15 C16 H16A 108.9
C17 C16 H16B 108.9
C15 C16 H16B 108.9
H16A C16 H16B 107.7
C18 C17 C16 113.57(12)
C18 C17 H17A 108.9
C16 C17 H17A 108.9
C18 C17 H17B 108.9
C16 C17 H17B 108.9
H17A C17 H17B 107.7
C23 C18 C19 117.94(14)
C23 C18 C17 121.02(13)
C19 C18 C17 121.04(14)
C20 C19 C18 121.48(16)
C20 C19 H19 119.3
C18 C19 H19 119.3
C21 C20 C19 119.55(15)
C21 C20 H20 120.2
C19 C20 H20 120.2
C22 C21 C20 119.76(15)
C22 C21 H21 120.1
C20 C21 H21 120.1
C21 C22 C23 120.50(16)
C21 C22 H22 119.8
C23 C22 H22 119.8
C22 C23 C18 120.75(15)
C22 C23 H23 119.6
C18 C23 H23 119.6
C25 N4 C37 114.91(11)
C24 N5 C32 113.20(12)
C24 N6 C27 108.49(11)
C24 N6 C38 125.87(12)
C27 N6 C38 125.38(12)
N5 C24 N6 125.97(12)
N5 C24 C25 125.20(13)
N6 C24 C25 108.82(12)
N4 C25 C24 122.00(13)
N4 C25 C26 131.47(12)
C24 C25 C26 106.52(12)
C31 C26 C27 119.30(13)
C31 C26 C25 134.60(13)
C27 C26 C25 106.08(12)
C28 C27 N6 128.05(13)
C28 C27 C26 121.86(13)
N6 C27 C26 110.09(12)
C29 C28 C27 117.36(14)
C29 C28 H28 121.3
C27 C28 H28 121.3
C28 C29 C30 121.87(15)
C28 C29 H29 119.1
C30 C29 H29 119.1
C31 C30 C29 120.83(14)
C31 C30 H30 119.6
C29 C30 H30 119.6
C30 C31 C26 118.78(14)
C30 C31 H31 120.6
C26 C31 H31 120.6
N5 C32 C33 118.52(13)
N5 C32 C37 122.54(13)
C33 C32 C37 118.92(14)
C34 C33 C32 120.46(14)
C34 C33 H33 119.8
C32 C33 H33 119.8
C33 C34 C35 120.78(15)
C33 C34 H34 119.6
C35 C34 H34 119.6
C36 C35 C34 120.29(15)
C36 C35 H35 119.9
C34 C35 H35 119.9
C35 C36 C37 120.58(14)
C35 C36 H36 119.7
C37 C36 H36 119.7
N4 C37 C36 118.88(13)
N4 C37 C32 122.15(13)
C36 C37 C32 118.96(13)
N6 C38 C39A 112.97(12)
N6 C38 C39B 110.8(6)
C39A C38 C39B 32.8(5)
N6 C38 H38A 109.0
C39A C38 H38A 109.0
C39B C38 H38A 79.7
N6 C38 H38B 109.0
C39A C38 H38B 109.0
C39B C38 H38B 134.1
H38A C38 H38B 107.8
N6 C38 H38C 108.8
C39A C38 H38C 126.7
C39B C38 H38C 101.5
H38A C38 H38C 23.5
H38B C38 H38C 86.3
N6 C38 H38D 109.6
C39A C38 H38D 87.9
C39B C38 H38D 117.7
H38A C38 H38D 126.7
H38B C38 H38D 23.7
H38C C38 H38D 107.8
C40A C39A C38 111.75(14)
C40A C39A H39A 109.3
C38 C39A H39A 109.3
C40A C39A H39B 109.3
C38 C39A H39B 109.3
H39A C39A H39B 107.9
C41A C40A C39A 112.31(14)
C41A C40A H40A 109.1
C39A C40A H40A 109.1
C41A C40A H40B 109.1
C39A C40A H40B 109.1
H40A C40A H40B 107.9
C42A C41A C46A 118.16(16)
C42A C41A C40A 120.66(15)
C46A C41A C40A 121.17(16)
C43A C42A C41A 121.40(18)
C43A C42A H42A 119.3
C41A C42A H42A 119.3
C44A C43A C42A 119.88(19)
C44A C43A H43A 120.1
C42A C43A H43A 120.1
C43A C44A C45A 119.70(18)
C43A C44A H44A 120.2
C45A C44A H44A 120.2
C44A C45A C46A 120.58(18)
C44A C45A H45A 119.7
C46A C45A H45A 119.7
C45A C46A C41A 120.26(18)
C45A C46A H46A 119.9
C41A C46A H46A 119.9
C40B C39B C38 108.1(8)
C40B C39B H39C 110.1
C38 C39B H39C 110.1
C40B C39B H39D 110.1
C38 C39B H39D 110.1
H39C C39B H39D 108.4
C41B C40B C39B 116.5(9)
C41B C40B H40C 108.2
C39B C40B H40C 108.2
C41B C40B H40D 108.2
C39B C40B H40D 108.2
H40C C40B H40D 107.3
C42B C41B C46B 120.0
C42B C41B C40B 120.1(8)
C46B C41B C40B 119.9(8)
C43B C42B C41B 120.0
C43B C42B H42B 120.0
C41B C42B H42B 120.0
C42B C43B C44B 120.0
C42B C43B H43B 120.0
C44B C43B H43B 120.0
C43B C44B C45B 120.0
C43B C44B H44B 120.0
C45B C44B H44B 120.0
C46B C45B C44B 120.0
C46B C45B H45B 120.0
C44B C45B H45B 120.0
C45B C46B C41B 120.0
C45B C46B H46B 120.0
C41B C46B H46B 120.0

loop_
_geom_bond_atom_site_label_1
_geom_bond_atom_site_label_2
_geom_bond_distance
N1 C2 1.3103(17)
N1 C14 1.3782(18)
N2 C1 1.3097(18)
N2 C9 1.3703(18)
N3 C1 1.3663(18)
N3 C4 1.3990(18)
N3 C15 1.4594(17)
C1 C2 1.4406(19)
C2 C3 1.442(2)
C3 C8 1.3960(19)
C3 C4 1.407(2)
C4 C5 1.387(2)
C5 C6 1.378(2)
C5 H5 0.9500
C6 C7 1.390(2)
C6 H6 0.9500
C7 C8 1.381(2)
C7 H7 0.9500
C8 H8 0.9500
C9 C10 1.410(2)
C9 C14 1.425(2)
C10 C11 1.363(2)
C10 H10 0.9500
C11 C12 1.404(2)
C11 H11 0.9500
C12 C13 1.368(2)
C12 H12 0.9500
C13 C14 1.409(2)
C13 H13 0.9500
C15 C16 1.528(2)
C15 H15A 0.9900
C15 H15B 0.9900
C16 C17 1.515(2)
C16 H16A 0.9900
C16 H16B 0.9900
C17 C18 1.513(2)
C17 H17A 0.9900
C17 H17B 0.9900
C18 C23 1.384(2)
C18 C19 1.388(2)
C19 C20 1.384(2)
C19 H19 0.9500
C20 C21 1.378(2)
C20 H20 0.9500
C21 C22 1.374(2)
C21 H21 0.9500
C22 C23 1.383(2)
C22 H22 0.9500
C23 H23 0.9500
N4 C25 1.3106(17)
N4 C37 1.3726(18)
N5 C24 1.3093(17)
N5 C32 1.3714(18)
N6 C24 1.3711(18)
N6 C27 1.3966(17)
N6 C38 1.4543(17)
C24 C25 1.4447(19)
C25 C26 1.445(2)
C26 C31 1.3927(19)
C26 C27 1.409(2)
C27 C28 1.385(2)
C28 C29 1.379(2)
C28 H28 0.9500
C29 C30 1.386(2)
C29 H29 0.9500
C30 C31 1.382(2)
C30 H30 0.9500
C31 H31 0.9500
C32 C33 1.410(2)
C32 C37 1.4262(19)
C33 C34 1.361(2)
C33 H33 0.9500
C34 C35 1.404(2)
C34 H34 0.9500
C35 C36 1.366(2)
C35 H35 0.9500
C36 C37 1.408(2)
C36 H36 0.9500
C38 C39A 1.522(2)
C38 C39B 1.572(8)
C38 H38A 0.9900
C38 H38B 0.9900
C38 H38C 0.9900
C38 H38D 0.9900
C39A C40A 1.521(2)
C39A H39A 0.9900
C39A H39B 0.9900
C40A C41A 1.506(2)
C40A H40A 0.9900
C40A H40B 0.9900
C41A C42A 1.381(2)
C41A C46A 1.387(2)
C42A C43A 1.381(3)
C42A H42A 0.9500
C43A C44A 1.369(3)
C43A H43A 0.9500
C44A C45A 1.372(3)
C44A H44A 0.9500
C45A C46A 1.386(3)
C45A H45A 0.9500
C46A H46A 0.9500
C39B C40B 1.517(9)
C39B H39C 0.9900
C39B H39D 0.9900
C40B C41B 1.500(8)
C40B H40C 0.9900
C40B H40D 0.9900
C41B C42B 1.3900
C41B C46B 1.3900
C42B C43B 1.3900
C42B H42B 0.9500
C43B C44B 1.3900
C43B H43B 0.9500
C44B C45B 1.3900
C44B H44B 0.9500
C45B C46B 1.3900
C45B H45B 0.9500
C46B H46B 0.9500

loop_
_geom_torsion_atom_site_label_1
_geom_torsion_atom_site_label_2
_geom_torsion_atom_site_label_3
_geom_torsion_atom_site_label_4
_geom_torsion
C9 N2 C1 N3 179.48(12)
C9 N2 C1 C2 0.35(19)
C4 N3 C1 N2 -178.67(12)
C15 N3 C1 N2 -4.3(2)
C4 N3 C1 C2 0.58(14)
C15 N3 C1 C2 174.94(11)
C14 N1 C2 C1 -0.24(18)
C14 N1 C2 C3 -179.24(13)
N2 C1 C2 N1 -0.5(2)
N3 C1 C2 N1 -179.73(11)
N2 C1 C2 C3 178.74(12)
N3 C1 C2 C3 -0.51(14)
N1 C2 C3 C8 -0.7(3)
C1 C2 C3 C8 -179.82(14)
N1 C2 C3 C4 179.35(14)
C1 C2 C3 C4 0.24(14)
C1 N3 C4 C5 179.53(13)
C15 N3 C4 C5 5.5(2)
C1 N3 C4 C3 -0.43(15)
C15 N3 C4 C3 -174.49(12)
C8 C3 C4 C5 0.2(2)
C2 C3 C4 C5 -179.86(12)
C8 C3 C4 N3 -179.85(11)
C2 C3 C4 N3 0.10(14)
N3 C4 C5 C6 -179.73(13)
C3 C4 C5 C6 0.2(2)
C4 C5 C6 C7 -0.2(2)
C5 C6 C7 C8 -0.3(2)
C6 C7 C8 C3 0.7(2)
C4 C3 C8 C7 -0.7(2)
C2 C3 C8 C7 179.39(14)
C1 N2 C9 C10 -179.10(12)
C1 N2 C9 C14 0.46(18)
N2 C9 C10 C11 -179.05(13)
C14 C9 C10 C11 1.4(2)
C9 C10 C11 C12 -0.2(2)
C10 C11 C12 C13 -0.7(2)
C11 C12 C13 C14 0.5(2)
C2 N1 C14 C13 -179.06(12)
C2 N1 C14 C9 1.02(18)
C12 C13 C14 N1 -179.27(13)
C12 C13 C14 C9 0.6(2)
N2 C9 C14 N1 -1.2(2)
C10 C9 C14 N1 178.35(12)
N2 C9 C14 C13 178.87(12)
C10 C9 C14 C13 -1.6(2)
C1 N3 C15 C16 86.17(16)
C4 N3 C15 C16 -100.61(16)
N3 C15 C16 C17 72.37(17)
C15 C16 C17 C18 178.43(12)
C16 C17 C18 C23 119.26(16)
C16 C17 C18 C19 -60.8(2)
C23 C18 C19 C20 0.8(2)
C17 C18 C19 C20 -179.14(15)
C18 C19 C20 C21 0.5(3)
C19 C20 C21 C22 -0.9(2)
C20 C21 C22 C23 0.0(2)
C21 C22 C23 C18 1.4(2)
C19 C18 C23 C22 -1.7(2)
C17 C18 C23 C22 178.22(15)
C32 N5 C24 N6 178.11(12)
C32 N5 C24 C25 -0.78(18)
C27 N6 C24 N5 -179.06(12)
C38 N6 C24 N5 -4.7(2)
C27 N6 C24 C25 -0.02(14)
C38 N6 C24 C25 174.38(12)
C37 N4 C25 C24 0.34(18)
C37 N4 C25 C26 -178.19(13)
N5 C24 C25 N4 0.3(2)
N6 C24 C25 N4 -178.72(11)
N5 C24 C25 C26 179.18(12)
N6 C24 C25 C26 0.13(14)
N4 C25 C26 C31 0.5(3)
C24 C25 C26 C31 -178.16(14)
N4 C25 C26 C27 178.50(13)
C24 C25 C26 C27 -0.19(14)
C24 N6 C27 C28 179.37(13)
C38 N6 C27 C28 4.9(2)
C24 N6 C27 C26 -0.11(14)
C38 N6 C27 C26 -174.54(12)
C31 C26 C27 C28 -1.0(2)
C25 C26 C27 C28 -179.33(12)
C31 C26 C27 N6 178.53(11)
C25 C26 C27 N6 0.19(14)
N6 C27 C28 C29 -178.96(13)
C26 C27 C28 C29 0.5(2)
C27 C28 C29 C30 0.4(2)
C28 C29 C30 C31 -0.8(2)
C29 C30 C31 C26 0.2(2)
C27 C26 C31 C30 0.62(19)
C25 C26 C31 C30 178.39(14)
C24 N5 C32 C33 -177.83(12)
C24 N5 C32 C37 0.61(18)
N5 C32 C33 C34 179.45(13)
C37 C32 C33 C34 1.0(2)
C32 C33 C34 C35 -0.8(2)
C33 C34 C35 C36 0.4(2)
C34 C35 C36 C37 -0.2(2)
C25 N4 C37 C36 178.69(12)
C25 N4 C37 C32 -0.48(18)
C35 C36 C37 N4 -178.82(12)
C35 C36 C37 C32 0.4(2)
N5 C32 C37 N4 0.0(2)
C33 C32 C37 N4 178.43(12)
N5 C32 C37 C36 -179.16(12)
C33 C32 C37 C36 -0.74(19)
C24 N6 C38 C39A 104.82(16)
C27 N6 C38 C39A -81.70(17)
C24 N6 C38 C39B 69.4(5)
C27 N6 C38 C39B -117.1(5)
N6 C38 C39A C40A -64.88(18)
C39B C38 C39A C40A 28.2(10)
C38 C39A C40A C41A -175.76(13)
C39A C40A C41A C42A 76.7(2)
C39A C40A C41A C46A -102.3(2)
C46A C41A C42A C43A -1.0(3)
C40A C41A C42A C43A 179.93(19)
C41A C42A C43A C44A -0.5(3)
C42A C43A C44A C45A 1.5(3)
C43A C44A C45A C46A -0.9(3)
C44A C45A C46A C41A -0.6(3)
C42A C41A C46A C45A 1.6(3)
C40A C41A C46A C45A -179.4(2)
N6 C38 C39B C40B 78.6(11)
C39A C38 C39B C40B -21.8(7)
C38 C39B C40B C41B 172.4(10)
C39B C40B C41B C42B -55.8(17)
C39B C40B C41B C46B 125.6(15)
C46B C41B C42B C43B 0.0
C40B C41B C42B C43B -178.6(17)
C41B C42B C43B C44B 0.0
C42B C43B C44B C45B 0.0
C43B C44B C45B C46B 0.0
C44B C45B C46B C41B 0.0
C42B C41B C46B C45B 0.0
C40B C41B C46B C45B 178.6(17)
